data_7703039
loop_
_publ_author_name
'Briceno-Strocchia, Alvaro I'
'Johnstone, Timothy C.'
'Stephan, Douglas W.'

_publ_section_title
;
 Using frustrated Lewis pairs to explore C-F bond activation.
;
_journal_issue 4
_journal_name_full 'Dalton transactions (Cambridge, England : 2003)'
_journal_page_first 1319
_journal_page_last 1324
_journal_paper_doi 10.1039/c9dt04588k
_journal_volume 49
_journal_year 2020
_chemical_formula_moiety 'C F3 O3 S, C17 H28 N4 O P'
_chemical_formula_sum 'C18 H28 F3 N4 O4 P S'
_chemical_formula_weight 484.48
_space_group_crystal_system triclinic
_space_group_IT_number 2
_space_group_name_Hall '-P 1'
_space_group_name_H-M_alt 'P -1'
_symmetry_Int_Tables_number 2
_audit_creation_date 2019-10-09
_audit_creation_method
;
Olex2 1.2
(compiled 2018.05.29 svn.r3508 for OlexSys, GUI svn.r5506)
;
_audit_update_record
;
2019-11-29 deposited with the CCDC.	2019-12-20 downloaded from the CCDC.
;
_cell_angle_alpha 71.896(5)
_cell_angle_beta 89.899(5)
_cell_angle_gamma 89.942(6)
_cell_formula_units_Z 4
_cell_length_a 9.0748(8)
_cell_length_b 14.7556(14)
_cell_length_c 17.4680(17)
_cell_measurement_reflns_used 3572
_cell_measurement_temperature 150(2)
_cell_measurement_theta_max 21.95
_cell_measurement_theta_min 2.45
_cell_volume 2223.2(4)
_computing_cell_refinement 'SAINT V8.38A (?, 2016)'
_computing_data_reduction 'SAINT V8.38A (?, 2016)'
_computing_molecular_graphics 'Olex2 (Dolomanov et al., 2009)'
_computing_publication_material 'Olex2 (Dolomanov et al., 2009)'
_computing_structure_refinement 'olex2.refine (Bourhis et al., 2015)'
_diffrn_ambient_temperature 150(2)
_diffrn_measured_fraction_theta_full 0.9914
_diffrn_measured_fraction_theta_max 0.9899
_diffrn_measurement_device_type 'Bruker APEX-II CCD'
_diffrn_measurement_method '\f and \w scans'
_diffrn_radiation_type 'Mo K\a'
_diffrn_radiation_wavelength 0.71073
_diffrn_reflns_av_R_equivalents 0.1461
_diffrn_reflns_av_unetI/netI 0.2098
_diffrn_reflns_limit_h_max 11
_diffrn_reflns_limit_h_min -11
_diffrn_reflns_limit_k_max 19
_diffrn_reflns_limit_k_min -17
_diffrn_reflns_limit_l_max 22
_diffrn_reflns_limit_l_min -22
_diffrn_reflns_number 34926
_diffrn_reflns_theta_full 27.5374
_diffrn_reflns_theta_max 27.54
_diffrn_reflns_theta_min 1.45
_diffrn_standards_number 0
_exptl_absorpt_coefficient_mu 0.275
_exptl_absorpt_correction_T_max 0.7456
_exptl_absorpt_correction_T_min 0.6909
_exptl_absorpt_correction_type multi-scan
_exptl_absorpt_process_details
;
SADABS-2016/2 (Bruker,2016/2) was used for absorption correction.
wR2(int) was 0.0753 before and 0.0527 after correction.
The Ratio of minimum to maximum transmission is 0.9266.
The \l/2 correction factor is Not present.
;
_exptl_crystal_colour colourless
_exptl_crystal_colour_primary colourless
_exptl_crystal_density_diffrn 1.4473
_exptl_crystal_description Shard
_exptl_crystal_F_000 1017.4989
_exptl_crystal_size_max 0.1
_exptl_crystal_size_mid 0.1
_exptl_crystal_size_min 0.05
_refine_diff_density_max 0.7786
_refine_diff_density_min -0.8350
_refine_diff_density_rms 0.2002
_refine_ls_d_res_high 0.7686
_refine_ls_d_res_low 14.0251
_refine_ls_goodness_of_fit_ref 0.7597
_refine_ls_hydrogen_treatment mixed
_refine_ls_matrix_type full
_refine_ls_number_constraints 80
_refine_ls_number_parameters 581
_refine_ls_number_reflns 10143
_refine_ls_number_restraints 0
_refine_ls_restrained_S_all 0.7597
_refine_ls_R_factor_all 0.1458
_refine_ls_R_factor_gt 0.0488
_refine_ls_shift/su_max 0.0001
_refine_ls_shift/su_mean 0.0000
_refine_ls_structure_factor_coef Fsqd
_refine_ls_weighting_details 'w=1/[\s^2^(Fo^2^)+(0.0217P)^2^] where P=(Fo^2^+2Fc^2^)/3'
_refine_ls_weighting_scheme calc
_refine_ls_wR_factor_gt 0.0806
_refine_ls_wR_factor_ref 0.0996
_reflns_Friedel_coverage 0.0
_reflns_limit_h_max 11
_reflns_limit_h_min -11
_reflns_limit_k_max 19
_reflns_limit_k_min -18
_reflns_limit_l_max 22
_reflns_limit_l_min 0
_reflns_number_gt 4332
_reflns_number_total 10143
_reflns_threshold_expression I>=2u(I)
_cod_data_source_file c9dt04588k2.cif
_cod_data_source_block ABS012_01m_a
_cod_depositor_comments 'Adding full bibliography for 7703037--7703039.cif.'
_cod_database_code 7703039
_olex2_refinement_description
;
1. Fixed Uiso
 At 1.2 times of:
  All C(H) groups, All C(H,H) groups
 At 1.5 times of:
  All C(H,H,H) groups
2.a Secondary CH2 refined with riding coordinates:
 C1(H1a,H1b), C23(H23a,H23b), C22(H22a,H22b), C2(H2a,H2b), C4(H4a,H4b), C3(H3a,
 H3b), C6(H6a,H6b), C20(H20a,H20b), C21(H21a,H21b), C18(H18a,H18b), C5(H5a,H5b),
  C19(H19a,H19b)
2.b Aromatic/amide H refined with riding coordinates:
 C13(H13), C30(H30), C17(H17), C31(H31), C14(H14), C34(H34), C15(H15),
 C32(H32), C16(H16), C33(H33)
2.c Idealised Me refined as rotating group:
 C25(H25a,H25b,H25c), C7(H7a,H7b,H7c), C8(H8a,H8b,H8c), C26(H26a,H26b,H26c),
 C24(H24a,H24b,H24c), C9(H9a,H9b,H9c)
;
_olex2_submission_special_instructions 'No special instructions were received'

loop_
_space_group_symop_id
_space_group_symop_operation_xyz
1 x,y,z
2 -x,-y,-z

loop_
_atom_site_label
_atom_site_type_symbol
_atom_site_fract_x
_atom_site_fract_y
_atom_site_fract_z
_atom_site_U_iso_or_equiv
_atom_site_adp_type
_atom_site_occupancy
_atom_site_refinement_flags_posn
S1 S 0.33482(9) 0.65099(6) 0.87777(5) 0.0248(2) Uani 1.000000 .
P1 P 0.70282(8) 0.32922(6) 0.74172(5) 0.0183(2) Uani 1.000000 .
P2 P 0.79744(9) -0.17080(6) 0.74177(5) 0.0185(2) Uani 1.000000 .
S2 S 0.83485(9) -0.15120(6) 0.12233(5) 0.0248(2) Uani 1.000000 .
F6 F 0.63541(18) -0.04595(13) 0.02541(11) 0.0393(5) Uani 1.000000 .
F3 F 0.13551(18) 0.54549(13) 0.97439(11) 0.0389(5) Uani 1.000000 .
O2 O 0.7796(2) -0.16321(14) 0.64589(12) 0.0227(5) Uani 1.000000 .
O1 O 0.7207(2) 0.33726(14) 0.64594(12) 0.0234(5) Uani 1.000000 .
F5 F 0.8483(2) 0.01998(14) 0.01704(13) 0.0554(6) Uani 1.000000 .
F1 F 0.3481(2) 0.48012(14) 0.98270(13) 0.0556(7) Uani 1.000000 .
O5 O 0.4690(2) 0.62657(15) 0.84435(13) 0.0314(6) Uani 1.000000 .
O8 O 0.9684(2) -0.12609(15) 0.15548(13) 0.0314(6) Uani 1.000000 .
N8 N 0.8218(2) -0.18413(18) 0.85756(14) 0.0187(6) Uani 1.000000 .
F4 F 0.7097(2) 0.01104(16) 0.11808(14) 0.0618(7) Uani 1.000000 .
F2 F 0.2093(2) 0.48916(16) 0.88176(15) 0.0641(7) Uani 1.000000 .
N1 N 0.8703(2) 0.37268(18) 0.75071(14) 0.0213(6) Uani 1.000000 .
O7 O 0.8551(2) -0.19426(17) 0.05950(13) 0.0432(7) Uani 1.000000 .
N7 N 0.6295(2) -0.12683(17) 0.75046(14) 0.0206(7) Uani 1.000000 .
N6 N 0.8218(2) -0.28772(17) 0.76728(14) 0.0200(6) Uani 1.000000 .
O4 O 0.2236(2) 0.69516(18) 0.81979(13) 0.0468(8) Uani 1.000000 .
N2 N 0.6781(2) 0.21187(17) 0.76727(14) 0.0196(6) Uani 1.000000 .
N4 N 0.6786(2) 0.31627(17) 0.85745(14) 0.0189(6) Uani 1.000000 .
O3 O 0.3550(2) 0.69451(17) 0.94038(14) 0.0453(7) Uani 1.000000 .
O6 O 0.7232(2) -0.19563(18) 0.18036(14) 0.0477(7) Uani 1.000000 .
N5 N 0.9457(3) -0.10075(18) 0.72805(15) 0.0221(6) Uani 1.000000 .
N3 N 0.5541(2) 0.39925(17) 0.72805(15) 0.0221(7) Uani 1.000000 .
C1 C 0.9181(3) 0.3799(2) 0.82926(19) 0.0262(8) Uani 1.000000 .
H1a H 1.0222(3) 0.3652(2) 0.83737(19) 0.0315(10) Uiso 1.000000 R
H1b H 0.9016(3) 0.4439(2) 0.83164(19) 0.0315(10) Uiso 1.000000 R
C23 C 0.5823(3) -0.1199(2) 0.82907(18) 0.0254(8) Uani 1.000000 .
H23a H 0.5986(3) -0.0558(2) 0.83133(18) 0.0305(10) Uiso 1.000000 R
H23b H 0.4781(3) -0.1344(2) 0.83735(18) 0.0305(10) Uiso 1.000000 R
C22 C 0.6723(3) -0.1909(2) 0.89346(18) 0.0293(9) Uani 1.000000 .
H22a H 0.6330(3) -0.2549(2) 0.90494(18) 0.0351(10) Uiso 1.000000 R
H22b H 0.6739(3) -0.1740(2) 0.94283(18) 0.0351(10) Uiso 1.000000 R
C36 C 0.7536(4) -0.0356(3) 0.0683(2) 0.0307(9) Uani 1.000000 .
C12 C 0.7340(4) 0.3796(2) 0.50532(19) 0.0263(8) Uani 1.000000 .
C35 C 0.2543(3) 0.5363(2) 0.9317(2) 0.0285(9) Uani 1.000000 .
C27 C 0.7612(3) -0.0869(3) 0.57735(19) 0.0267(8) Uani 1.000000 .
C2 C 0.8279(3) 0.3088(2) 0.89314(19) 0.0285(9) Uani 1.000000 .
H2a H 0.8264(3) 0.3252(2) 0.94278(19) 0.0342(10) Uiso 1.000000 R
H2b H 0.8670(3) 0.2448(2) 0.90412(19) 0.0342(10) Uiso 1.000000 R
C10 C 0.7382(3) 0.4130(3) 0.5770(2) 0.0266(8) Uani 1.000000 .
C4 C 0.6514(3) 0.1582(2) 0.85125(18) 0.0239(8) Uani 1.000000 .
H4a H 0.5799(3) 0.1082(2) 0.85509(18) 0.0286(10) Uiso 1.000000 R
H4b H 0.7422(3) 0.1291(2) 0.87655(18) 0.0286(10) Uiso 1.000000 R
C3 C 0.5934(3) 0.2269(2) 0.89282(19) 0.0277(8) Uani 1.000000 .
H3a H 0.6092(3) 0.2021(2) 0.95050(19) 0.0332(10) Uiso 1.000000 R
H3b H 0.4889(3) 0.2381(2) 0.88274(19) 0.0332(10) Uiso 1.000000 R
C29 C 0.7654(3) -0.1203(2) 0.50488(19) 0.0283(8) Uani 1.000000 .
C6 C 0.4844(3) 0.4209(2) 0.79607(19) 0.0306(9) Uani 1.000000 .
H6a H 0.4545(3) 0.4873(2) 0.78039(19) 0.0367(11) Uiso 1.000000 R
H6b H 0.3979(3) 0.3814(2) 0.81388(19) 0.0367(11) Uiso 1.000000 R
C20 C 0.9068(3) -0.2732(2) 0.89264(19) 0.0295(9) Uani 1.000000 .
H20a H 1.0113(3) -0.2619(2) 0.88226(19) 0.0353(10) Uiso 1.000000 R
H20b H 0.8912(3) -0.2979(2) 0.95037(19) 0.0353(10) Uiso 1.000000 R
C25 C 0.7711(4) -0.3497(2) 0.72070(19) 0.0327(9) Uani 1.000000 .
H25a H 0.6747(9) -0.3738(10) 0.7388(7) 0.0490(13) Uiso 1.000000 GR
H25b H 0.7672(18) -0.3136(4) 0.6646(2) 0.0490(13) Uiso 1.000000 GR
H25c H 0.8383(11) -0.4020(7) 0.7284(9) 0.0490(13) Uiso 1.000000 GR
C7 C 0.9972(3) 0.3630(3) 0.70090(19) 0.0405(10) Uani 1.000000 .
H7a H 1.0496(14) 0.3053(8) 0.7276(6) 0.0607(16) Uiso 1.000000 GR
H7b H 0.9627(4) 0.3606(15) 0.6496(5) 0.0607(16) Uiso 1.000000 GR
H7c H 1.0617(12) 0.4166(8) 0.6930(10) 0.0607(16) Uiso 1.000000 GR
C21 C 0.8488(3) -0.3423(2) 0.85133(18) 0.0248(8) Uani 1.000000 .
H21a H 0.7582(3) -0.3716(2) 0.87683(18) 0.0297(10) Uiso 1.000000 R
H21b H 0.9205(3) -0.3922(2) 0.85479(18) 0.0297(10) Uiso 1.000000 R
C18 C 1.0152(3) -0.0792(2) 0.79534(19) 0.0297(9) Uani 1.000000 .
H18a H 1.1015(3) -0.1189(2) 0.81303(19) 0.0357(10) Uiso 1.000000 R
H18b H 1.0455(3) -0.0129(2) 0.77944(19) 0.0357(10) Uiso 1.000000 R
C5 C 0.5970(3) 0.4008(2) 0.86276(19) 0.0309(9) Uani 1.000000 .
H5a H 0.5491(3) 0.3876(2) 0.91477(19) 0.0370(11) Uiso 1.000000 R
H5b H 0.6628(3) 0.4547(2) 0.85504(19) 0.0370(11) Uiso 1.000000 R
C19 C 0.9027(3) -0.0988(2) 0.86238(19) 0.0318(9) Uani 1.000000 .
H19a H 0.8365(3) -0.0450(2) 0.85445(19) 0.0382(11) Uiso 1.000000 R
H19b H 0.9507(3) -0.1114(2) 0.91425(19) 0.0382(11) Uiso 1.000000 R
C8 C 0.7283(3) 0.1500(2) 0.72048(19) 0.0314(9) Uani 1.000000 .
H8a H 0.7289(19) 0.1856(4) 0.6642(2) 0.0470(13) Uiso 1.000000 GR
H8b H 0.8260(8) 0.1274(11) 0.7371(8) 0.0470(13) Uiso 1.000000 GR
H8c H 0.6627(12) 0.0967(7) 0.7297(8) 0.0470(13) Uiso 1.000000 GR
C26 C 0.5028(3) -0.1360(3) 0.7009(2) 0.0388(10) Uani 1.000000 .
H26a H 0.5364(4) -0.1329(14) 0.6480(4) 0.0582(15) Uiso 1.000000 GR
H26b H 0.4548(13) -0.1960(6) 0.7253(6) 0.0582(15) Uiso 1.000000 GR
H26c H 0.4345(11) -0.0850(8) 0.6969(10) 0.0582(15) Uiso 1.000000 GR
C13 C 0.8343(4) 0.4134(3) 0.4431(2) 0.0416(10) Uani 1.000000 .
H13 H 0.9069(4) 0.4564(3) 0.4466(2) 0.0499(12) Uiso 1.000000 R
C11 C 0.7574(4) 0.5029(3) 0.5746(3) 0.0402(10) Uani 1.000000 .
C30 C 0.6660(4) -0.0873(3) 0.4431(2) 0.0407(10) Uani 1.000000 .
H30 H 0.5925(4) -0.0449(3) 0.4468(2) 0.0488(12) Uiso 1.000000 R
C28 C 0.7428(4) 0.0036(3) 0.5743(2) 0.0394(10) Uani 1.000000 .
C17 C 0.6298(4) 0.3146(3) 0.4987(2) 0.0491(11) Uani 1.000000 .
H17 H 0.5646(4) 0.2890(3) 0.5411(2) 0.0589(13) Uiso 1.000000 R
C24 C 1.0557(4) -0.0957(3) 0.6645(2) 0.0476(11) Uani 1.000000 .
H24a H 1.1417(10) -0.1314(13) 0.6881(3) 0.0714(16) Uiso 1.000000 GR
H24b H 1.0145(9) -0.1220(14) 0.6254(7) 0.0714(16) Uiso 1.000000 GR
H24c H 1.0825(18) -0.0304(3) 0.6386(9) 0.0714(16) Uiso 1.000000 GR
C31 C 0.6751(4) -0.1173(3) 0.3747(2) 0.0533(12) Uani 1.000000 .
H31 H 0.6072(4) -0.0951(3) 0.3332(2) 0.0640(14) Uiso 1.000000 R
C14 C 0.8262(5) 0.3828(3) 0.3745(2) 0.0536(12) Uani 1.000000 .
H14 H 0.8946(5) 0.4046(3) 0.3332(2) 0.0643(14) Uiso 1.000000 R
C34 C 0.8698(4) -0.1853(3) 0.4988(2) 0.0502(12) Uani 1.000000 .
H34 H 0.9342(4) -0.2110(3) 0.5414(2) 0.0603(14) Uiso 1.000000 R
C9 C 0.4447(4) 0.4038(3) 0.6644(2) 0.0470(11) Uani 1.000000 .
H9a H 0.4785(12) 0.3664(13) 0.6317(8) 0.0706(17) Uiso 1.000000 GR
H9b H 0.3521(8) 0.3791(14) 0.6888(2) 0.0706(17) Uiso 1.000000 GR
H9c H 0.4322(18) 0.4688(3) 0.6315(8) 0.0706(17) Uiso 1.000000 GR
C15 C 0.7177(5) 0.3211(3) 0.3687(3) 0.0603(13) Uani 1.000000 .
H15 H 0.7100(5) 0.3024(3) 0.3227(3) 0.0724(15) Uiso 1.000000 R
C32 C 0.7833(5) -0.1790(3) 0.3688(2) 0.0607(13) Uani 1.000000 .
H32 H 0.7910(5) -0.1978(3) 0.3229(2) 0.0728(15) Uiso 1.000000 R
C16 C 0.6203(5) 0.2870(3) 0.4310(3) 0.0669(13) Uani 1.000000 .
H16 H 0.5470(5) 0.2446(3) 0.4273(3) 0.0803(15) Uiso 1.000000 R
C33 C 0.8805(5) -0.2129(3) 0.4309(3) 0.0692(15) Uani 1.000000 .
H33 H 0.9544(5) -0.2551(3) 0.4271(3) 0.0831(17) Uiso 1.000000 R
H11a H 0.772(3) 0.556(2) 0.516(2) 0.053(11) Uiso 1.000000 .
H28a H 0.728(3) 0.059(2) 0.5171(18) 0.035(9) Uiso 1.000000 .
H28b H 0.736(3) 0.021(2) 0.6260(19) 0.044(10) Uiso 1.000000 .
H11b H 0.758(4) 0.520(3) 0.623(2) 0.068(13) Uiso 1.000000 .

loop_
_atom_site_aniso_label
_atom_site_aniso_U_11
_atom_site_aniso_U_22
_atom_site_aniso_U_33
_atom_site_aniso_U_12
_atom_site_aniso_U_13
_atom_site_aniso_U_23
S1 0.0282(5) 0.0260(6) 0.0203(5) -0.0015(4) 0.0058(4) -0.0073(4)
P1 0.0234(5) 0.0161(5) 0.0170(5) 0.0009(4) -0.0016(4) -0.0074(4)
P2 0.0242(5) 0.0159(5) 0.0163(5) -0.0012(4) -0.0002(4) -0.0061(4)
S2 0.0271(5) 0.0266(6) 0.0207(5) 0.0002(4) -0.0069(4) -0.0074(4)
F6 0.0275(11) 0.0441(14) 0.0437(13) 0.0047(9) -0.0152(9) -0.0099(11)
F3 0.0255(11) 0.0442(14) 0.0439(13) -0.0056(9) 0.0154(9) -0.0092(11)
O2 0.0381(13) 0.0149(13) 0.0149(12) -0.0005(10) -0.0016(10) -0.0045(10)
O1 0.0392(13) 0.0139(13) 0.0158(13) -0.0033(10) 0.0030(10) -0.0027(11)
F5 0.0387(13) 0.0376(14) 0.0681(17) -0.0062(10) -0.0065(11) 0.0154(12)
F1 0.0371(12) 0.0385(14) 0.0702(16) 0.0047(10) 0.0040(11) 0.0137(12)
O5 0.0223(12) 0.0377(15) 0.0368(15) -0.0064(10) 0.0153(10) -0.0154(12)
O8 0.0237(12) 0.0357(15) 0.0379(15) 0.0026(10) -0.0114(11) -0.0157(12)
N8 0.0163(14) 0.0220(17) 0.0194(15) -0.0037(12) 0.0015(11) -0.0086(13)
F4 0.0572(14) 0.0654(17) 0.0861(18) 0.0306(12) -0.0195(12) -0.0575(15)
F2 0.0546(14) 0.0713(18) 0.0892(19) -0.0336(12) 0.0220(13) -0.0582(16)
N1 0.0222(15) 0.0240(17) 0.0201(16) -0.0013(12) 0.0016(12) -0.0105(13)
O7 0.0640(17) 0.0418(17) 0.0352(15) 0.0210(13) -0.0227(12) -0.0284(13)
N7 0.0171(14) 0.0247(17) 0.0221(16) 0.0031(11) -0.0026(12) -0.0103(13)
N6 0.0309(15) 0.0126(15) 0.0184(16) -0.0039(12) -0.0039(12) -0.0074(13)
O4 0.0383(14) 0.063(2) 0.0257(15) 0.0169(13) 0.0010(11) 0.0055(13)
N2 0.0272(15) 0.0155(16) 0.0174(15) 0.0007(12) 0.0003(11) -0.0068(13)
N4 0.0200(14) 0.0184(16) 0.0195(15) -0.0002(12) 0.0008(11) -0.0076(13)
O3 0.0674(17) 0.0423(17) 0.0366(16) -0.0244(13) 0.0226(13) -0.0274(14)
O6 0.0375(15) 0.063(2) 0.0280(15) -0.0201(13) -0.0035(12) 0.0066(14)
N5 0.0243(15) 0.0230(17) 0.0206(16) -0.0092(12) 0.0054(12) -0.0093(13)
N3 0.0231(14) 0.0228(17) 0.0217(16) 0.0069(12) -0.0049(12) -0.0086(13)
C1 0.0234(18) 0.027(2) 0.031(2) -0.0033(15) -0.0027(15) -0.0124(17)
C23 0.0263(18) 0.024(2) 0.029(2) 0.0015(15) 0.0023(15) -0.0137(17)
C22 0.031(2) 0.036(2) 0.023(2) -0.0039(16) 0.0040(15) -0.0122(18)
C36 0.0225(19) 0.035(2) 0.035(2) 0.0032(17) -0.0069(17) -0.012(2)
C12 0.039(2) 0.024(2) 0.0125(19) 0.0041(17) -0.0040(16) -0.0010(16)
C35 0.0225(19) 0.033(2) 0.031(2) -0.0031(16) 0.0035(16) -0.0114(19)
C27 0.0317(19) 0.024(2) 0.021(2) -0.0008(15) -0.0006(15) -0.0021(17)
C2 0.033(2) 0.033(2) 0.023(2) -0.0026(16) -0.0041(16) -0.0135(18)
C10 0.0294(19) 0.026(2) 0.024(2) 0.0016(16) -0.0029(15) -0.0065(17)
C4 0.0308(19) 0.019(2) 0.022(2) -0.0031(15) 0.0009(15) -0.0060(16)
C3 0.034(2) 0.027(2) 0.021(2) -0.0059(16) 0.0058(15) -0.0073(17)
C29 0.040(2) 0.025(2) 0.018(2) -0.0078(16) 0.0025(16) -0.0032(17)
C6 0.0284(19) 0.032(2) 0.036(2) 0.0083(16) -0.0013(16) -0.0169(18)
C20 0.037(2) 0.026(2) 0.024(2) 0.0048(16) -0.0082(16) -0.0058(17)
C25 0.052(2) 0.019(2) 0.028(2) 0.0014(17) -0.0017(17) -0.0086(17)
C7 0.0259(19) 0.062(3) 0.029(2) 0.0074(18) 0.0057(16) -0.007(2)
C21 0.0299(19) 0.021(2) 0.023(2) -0.0023(15) -0.0024(15) -0.0053(17)
C18 0.0254(18) 0.029(2) 0.039(2) -0.0087(15) 0.0029(16) -0.0154(18)
C5 0.038(2) 0.028(2) 0.031(2) 0.0070(17) 0.0005(16) -0.0171(18)
C19 0.038(2) 0.037(2) 0.026(2) -0.0073(17) -0.0027(16) -0.0163(18)
C8 0.044(2) 0.022(2) 0.032(2) -0.0008(16) 0.0012(17) -0.0139(18)
C26 0.031(2) 0.054(3) 0.029(2) -0.0086(18) -0.0054(17) -0.010(2)
C13 0.042(2) 0.047(3) 0.036(3) 0.0005(19) -0.0026(19) -0.013(2)
C11 0.066(3) 0.027(3) 0.026(3) -0.0045(19) -0.002(2) -0.007(2)
C30 0.041(2) 0.045(3) 0.032(2) 0.0003(18) 0.0004(18) -0.007(2)
C28 0.062(3) 0.027(3) 0.028(2) 0.0040(19) 0.0036(19) -0.005(2)
C17 0.072(3) 0.048(3) 0.032(3) -0.017(2) 0.006(2) -0.018(2)
C24 0.041(2) 0.063(3) 0.040(2) -0.012(2) 0.0123(19) -0.018(2)
C31 0.067(3) 0.064(3) 0.026(3) -0.011(2) -0.014(2) -0.009(2)
C14 0.068(3) 0.060(3) 0.028(3) 0.009(3) 0.014(2) -0.007(2)
C34 0.072(3) 0.047(3) 0.036(3) 0.017(2) -0.006(2) -0.018(2)
C9 0.036(2) 0.065(3) 0.044(3) 0.013(2) -0.0130(19) -0.021(2)
C15 0.103(4) 0.055(3) 0.029(3) -0.002(3) -0.001(3) -0.023(2)
C32 0.109(4) 0.051(3) 0.030(3) -0.008(3) 0.008(3) -0.023(2)
C16 0.100(4) 0.074(4) 0.035(3) -0.038(3) 0.001(3) -0.029(3)
C33 0.100(4) 0.078(4) 0.039(3) 0.029(3) -0.006(3) -0.032(3)

loop_
_atom_type_symbol
_atom_type_scat_dispersion_real
_atom_type_scat_dispersion_imag
_atom_type_scat_Cromer_Mann_a1
_atom_type_scat_Cromer_Mann_a2
_atom_type_scat_Cromer_Mann_a3
_atom_type_scat_Cromer_Mann_a4
_atom_type_scat_Cromer_Mann_b1
_atom_type_scat_Cromer_Mann_b2
_atom_type_scat_Cromer_Mann_b3
_atom_type_scat_Cromer_Mann_b4
_atom_type_scat_Cromer_Mann_c
_atom_type_scat_source
_atom_type_scat_dispersion_source
C 0.00347 0.00161 2.31000 1.02000 1.58860 0.86500 20.84390 10.20750 0.56870 51.65120 0.215599998832 'International Tables Volume C Table 6.1.1.4 (pp. 500-502)' 'Henke, Gullikson and Davis, At. Data and Nucl. Data Tables, 1993, 54, 2'
F 0.01794 0.01033 3.53920 2.64120 1.51700 1.02430 10.28250 4.29440 0.26150 26.14760 0.277599990368 'International Tables Volume C Table 6.1.1.4 (pp. 500-502)' 'Henke, Gullikson and Davis, At. Data and Nucl. Data Tables, 1993, 54, 2'
H 0.00000 0.00000 0.49300 0.32291 0.14019 0.04081 10.51090 26.12570 3.14236 57.79970 0.0030380000826 'International Tables Volume C Table 6.1.1.4 (pp. 500-502)' 'Henke, Gullikson and Davis, At. Data and Nucl. Data Tables, 1993, 54, 2'
O 0.01158 0.00611 3.04850 2.28680 1.54630 0.86700 13.27710 5.70110 0.32390 32.90890 0.250800013542 'International Tables Volume C Table 6.1.1.4 (pp. 500-502)' 'Henke, Gullikson and Davis, At. Data and Nucl. Data Tables, 1993, 54, 2'
N 0.00653 0.00323 12.21260 3.13220 2.01250 1.16630 0.00570 9.89330 28.99750 0.58260 -11.5290002823 'International Tables Volume C Table 6.1.1.4 (pp. 500-502)' 'Henke, Gullikson and Davis, At. Data and Nucl. Data Tables, 1993, 54, 2'
P 0.10434 0.09671 6.43450 4.17910 1.78000 1.49080 1.90670 27.15700 0.52600 68.16450 1.11489999294 'International Tables Volume C Table 6.1.1.4 (pp. 500-502)' 'Henke, Gullikson and Davis, At. Data and Nucl. Data Tables, 1993, 54, 2'
S 0.12424 0.12443 6.90530 5.20340 1.43790 1.58630 1.46790 22.21510 0.25360 56.17200 0.866900026798 'International Tables Volume C Table 6.1.1.4 (pp. 500-502)' 'Henke, Gullikson and Davis, At. Data and Nucl. Data Tables, 1993, 54, 2'

loop_
_geom_angle_atom_site_label_1
_geom_angle_atom_site_label_2
_geom_angle_atom_site_label_3
_geom_angle
O4 S1 O5 115.07(13)
O3 S1 O5 115.12(14)
O3 S1 O4 114.46(14)
C35 S1 O5 103.87(14)
C35 S1 O4 103.20(15)
C35 S1 O3 102.78(15)
N1 P1 O1 95.64(12)
N2 P1 O1 91.49(11)
N2 P1 N1 119.60(12)
N4 P1 O1 178.48(12)
N4 P1 N1 85.52(11)
N4 P1 N2 87.09(11)
N3 P1 O1 94.99(11)
N3 P1 N1 120.55(14)
N3 P1 N2 118.36(13)
N3 P1 N4 85.24(11)
N8 P2 O2 178.11(10)
N7 P2 O2 95.45(11)
N7 P2 N8 85.93(10)
N6 P2 O2 91.30(11)
N6 P2 N8 86.89(11)
N6 P2 N7 119.66(13)
N5 P2 O2 95.22(12)
N5 P2 N8 85.17(12)
N5 P2 N7 120.31(13)
N5 P2 N6 118.58(12)
O7 S2 O8 115.42(13)
O6 S2 O8 115.27(14)
O6 S2 O7 114.41(16)
C36 S2 O8 103.39(15)
C36 S2 O7 102.69(14)
C36 S2 O6 103.15(15)
C27 O2 P2 132.4(2)
C10 O1 P1 133.1(2)
C22 N8 P2 107.46(17)
C20 N8 P2 105.95(17)
C20 N8 C22 111.5(2)
C19 N8 P2 107.28(19)
C19 N8 C22 112.1(2)
C19 N8 C20 112.2(2)
C1 N1 P1 119.73(19)
C7 N1 P1 122.8(2)
C7 N1 C1 111.5(2)
C23 N7 P2 119.18(18)
C26 N7 P2 123.2(2)
C26 N7 C23 111.6(2)
C25 N6 P2 125.61(19)
C21 N6 P2 119.7(2)
C21 N6 C25 111.4(2)
C4 N2 P1 119.2(2)
C8 N2 P1 125.6(2)
C8 N2 C4 112.0(2)
C2 N4 P1 107.45(17)
C3 N4 P1 105.80(18)
C3 N4 C2 111.1(2)
C5 N4 P1 107.63(18)
C5 N4 C2 112.7(2)
C5 N4 C3 111.8(2)
C18 N5 P2 121.1(2)
C24 N5 P2 122.5(2)
C24 N5 C18 110.0(2)
C6 N3 P1 120.81(18)
C9 N3 P1 122.2(2)
C9 N3 C6 110.5(2)
H1a C1 N1 110.32(14)
H1b C1 N1 110.32(15)
H1b C1 H1a 108.6
C2 C1 N1 107.0(3)
C2 C1 H1a 110.32(15)
C2 C1 H1b 110.32(17)
H23a C23 N7 110.18(16)
H23b C23 N7 110.18(15)
H23b C23 H23a 108.5
C22 C23 N7 107.6(2)
C22 C23 H23a 110.18(18)
C22 C23 H23b 110.18(17)
C23 C22 N8 103.8(2)
H22a C22 N8 110.99(16)
H22a C22 C23 110.99(19)
H22b C22 N8 110.99(16)
H22b C22 C23 110.99(16)
H22b C22 H22a 109.0
F6 C36 S2 111.1(2)
F5 C36 S2 111.7(2)
F5 C36 F6 107.1(3)
F4 C36 S2 111.9(2)
F4 C36 F6 107.4(2)
F4 C36 F5 107.4(3)
C13 C12 C10 120.7(3)
C17 C12 C10 120.8(3)
C17 C12 C13 118.4(3)
F3 C35 S1 111.9(2)
F1 C35 S1 112.2(2)
F1 C35 F3 107.1(3)
F2 C35 S1 112.0(2)
F2 C35 F3 106.3(3)
F2 C35 F1 107.0(3)
C29 C27 O2 109.8(3)
C28 C27 O2 126.2(3)
C28 C27 C29 124.1(3)
C1 C2 N4 103.9(2)
H2a C2 N4 110.98(15)
H2a C2 C1 110.98(18)
H2b C2 N4 110.98(15)
H2b C2 C1 110.98(16)
H2b C2 H2a 109.0
C12 C10 O1 110.2(3)
C11 C10 O1 125.1(3)
C11 C10 C12 124.7(3)
H4a C4 N2 110.14(17)
H4b C4 N2 110.14(14)
H4b C4 H4a 108.5
C3 C4 N2 107.8(2)
C3 C4 H4a 110.14(18)
C3 C4 H4b 110.14(16)
C4 C3 N4 105.1(2)
H3a C3 N4 110.73(16)
H3a C3 C4 110.73(16)
H3b C3 N4 110.73(14)
H3b C3 C4 110.73(17)
H3b C3 H3a 108.8
C30 C29 C27 121.3(3)
C34 C29 C27 120.2(3)
C34 C29 C30 118.5(3)
H6a C6 N3 110.29(16)
H6b C6 N3 110.29(17)
H6b C6 H6a 108.5
C5 C6 N3 107.1(2)
C5 C6 H6a 110.29(17)
C5 C6 H6b 110.29(19)
H20a C20 N8 110.70(17)
H20b C20 N8 110.70(15)
H20b C20 H20a 108.8
C21 C20 N8 105.2(2)
C21 C20 H20a 110.70(17)
C21 C20 H20b 110.70(18)
H25a C25 N6 109.5
H25b C25 N6 109.5
H25b C25 H25a 109.5
H25c C25 N6 109.5
H25c C25 H25a 109.5
H25c C25 H25b 109.5
H7a C7 N1 109.5
H7b C7 N1 109.5
H7b C7 H7a 109.5
H7c C7 N1 109.5
H7c C7 H7a 109.5
H7c C7 H7b 109.5
C20 C21 N6 107.2(3)
H21a C21 N6 110.28(16)
H21a C21 C20 110.28(18)
H21b C21 N6 110.28(14)
H21b C21 C20 110.28(15)
H21b C21 H21a 108.5
H18a C18 N5 110.27(14)
H18b C18 N5 110.27(17)
H18b C18 H18a 108.5
C19 C18 N5 107.2(2)
C19 C18 H18a 110.27(17)
C19 C18 H18b 110.27(18)
C6 C5 N4 105.0(2)
H5a C5 N4 110.76(16)
H5a C5 C6 110.76(17)
H5b C5 N4 110.76(17)
H5b C5 C6 110.76(19)
H5b C5 H5a 108.8
C18 C19 N8 104.6(2)
H19a C19 N8 110.83(14)
H19a C19 C18 110.83(17)
H19b C19 N8 110.83(15)
H19b C19 C18 110.83(17)
H19b C19 H19a 108.9
H8a C8 N2 109.5
H8b C8 N2 109.5
H8b C8 H8a 109.5
H8c C8 N2 109.5
H8c C8 H8a 109.5
H8c C8 H8b 109.5
H26a C26 N7 109.5
H26b C26 N7 109.5
H26b C26 H26a 109.5
H26c C26 N7 109.5
H26c C26 H26a 109.5
H26c C26 H26b 109.5
H13 C13 C12 120.0(2)
C14 C13 C12 120.0(4)
C14 C13 H13 120.0(3)
H11a C11 C10 117.8(18)
H11b C11 C10 121(2)
H11b C11 H11a 121(3)
H30 C30 C29 119.9(2)
C31 C30 C29 120.2(3)
C31 C30 H30 119.9(2)
H28a C28 C27 121.2(16)
H28b C28 C27 120.4(18)
H28b C28 H28a 118(2)
H17 C17 C12 119.4(2)
C16 C17 C12 121.2(4)
C16 C17 H17 119.4(3)
H24a C24 N5 109.5
H24b C24 N5 109.5
H24b C24 H24a 109.5
H24c C24 N5 109.5
H24c C24 H24a 109.5
H24c C24 H24b 109.5
H31 C31 C30 120.0(2)
C32 C31 C30 120.1(3)
C32 C31 H31 120.0(2)
H14 C14 C13 120.0(3)
C15 C14 C13 120.0(4)
C15 C14 H14 120.0(3)
H34 C34 C29 119.5(2)
C33 C34 C29 121.1(4)
C33 C34 H34 119.5(2)
H9a C9 N3 109.5
H9b C9 N3 109.5
H9b C9 H9a 109.5
H9c C9 N3 109.5
H9c C9 H9a 109.5
H9c C9 H9b 109.5
H15 C15 C14 120.2(3)
C16 C15 C14 119.6(4)
C16 C15 H15 120.2(3)
H32 C32 C31 120.2(2)
C33 C32 C31 119.6(4)
C33 C32 H32 120.2(2)
C15 C16 C17 120.8(4)
H16 C16 C17 119.6(3)
H16 C16 C15 119.6(3)
C32 C33 C34 120.5(4)
H33 C33 C34 119.8(2)
H33 C33 C32 119.8(2)

loop_
_geom_bond_atom_site_label_1
_geom_bond_atom_site_label_2
_geom_bond_distance
S1 O5 1.4425(19)
S1 O4 1.436(2)
S1 O3 1.442(2)
S1 C35 1.816(4)
P1 O1 1.648(2)
P1 N1 1.676(3)
P1 N2 1.664(3)
P1 N4 1.983(2)
P1 N3 1.671(2)
P2 O2 1.652(2)
P2 N8 1.983(2)
P2 N7 1.681(2)
P2 N6 1.657(2)
P2 N5 1.669(3)
S2 O8 1.442(2)
S2 O7 1.440(2)
S2 O6 1.438(2)
S2 C36 1.829(3)
F6 C36 1.345(3)
F3 C35 1.340(3)
O2 C27 1.375(4)
O1 C10 1.374(4)
F5 C36 1.325(4)
F1 C35 1.322(3)
N8 C22 1.483(3)
N8 C20 1.482(3)
N8 C19 1.484(4)
F4 C36 1.325(4)
F2 C35 1.338(4)
N1 C1 1.475(4)
N1 C7 1.475(3)
N7 C23 1.471(3)
N7 C26 1.473(4)
N6 C25 1.475(4)
N6 C21 1.460(4)
N2 C4 1.454(4)
N2 C8 1.473(3)
N4 C2 1.482(3)
N4 C3 1.487(4)
N4 C5 1.478(3)
N5 C18 1.454(4)
N5 C24 1.476(4)
N3 C6 1.465(4)
N3 C9 1.477(4)
C1 H1a 0.9700
C1 H1b 0.9700
C1 C2 1.512(4)
C23 H23a 0.9700
C23 H23b 0.9700
C23 C22 1.517(4)
C22 H22a 0.9700
C22 H22b 0.9700
C12 C10 1.481(4)
C12 C13 1.386(4)
C12 C17 1.378(5)
C27 C29 1.495(4)
C27 C28 1.330(5)
C2 H2a 0.9700
C2 H2b 0.9700
C10 C11 1.327(5)
C4 H4a 0.9700
C4 H4b 0.9700
C4 C3 1.511(4)
C3 H3a 0.9700
C3 H3b 0.9700
C29 C30 1.375(4)
C29 C34 1.375(4)
C6 H6a 0.9700
C6 H6b 0.9700
C6 C5 1.509(4)
C20 H20a 0.9700
C20 H20b 0.9700
C20 C21 1.516(4)
C25 H25a 0.9600
C25 H25b 0.9600
C25 H25c 0.9600
C7 H7a 0.9600
C7 H7b 0.9600
C7 H7c 0.9600
C21 H21a 0.9700
C21 H21b 0.9700
C18 H18a 0.9700
C18 H18b 0.9700
C18 C19 1.511(4)
C5 H5a 0.9700
C5 H5b 0.9700
C19 H19a 0.9700
C19 H19b 0.9700
C8 H8a 0.9600
C8 H8b 0.9600
C8 H8c 0.9600
C26 H26a 0.9600
C26 H26b 0.9600
C26 H26c 0.9600
C13 H13 0.9300
C13 C14 1.408(5)
C11 H11a 1.08(3)
C11 H11b 0.95(4)
C30 H30 0.9300
C30 C31 1.399(5)
C28 H28a 1.09(3)
C28 H28b 1.02(3)
C17 H17 0.9300
C17 C16 1.367(5)
C24 H24a 0.9600
C24 H24b 0.9600
C24 H24c 0.9600
C31 H31 0.9300
C31 C32 1.364(5)
C14 H14 0.9300
C14 C15 1.367(6)
C34 H34 0.9300
C34 C33 1.372(5)
C9 H9a 0.9600
C9 H9b 0.9600
C9 H9c 0.9600
C15 H15 0.9300
C15 C16 1.370(6)
C32 H32 0.9300
C32 C33 1.367(5)
C16 H16 0.9300
C33 H33 0.9300
